data_7201646
loop_
_publ_author_name
'Wood, Peter A.'
'Forgan, Ross S.'
'Lennie, Alistair R.'
'Parsons, Simon'
'Pidcock, Elna'
'Tasker, Peter A.'
'Warren, John E.'

_publ_section_title
;
 The effect of pressure and substituents on the size of
 pseudo-macrocyclic cavities in salicylaldoxime ligands
;
_journal_issue 2
_journal_name_full CrystEngComm
_journal_page_first 239
_journal_paper_doi 10.1039/b712397c
_journal_volume 10
_journal_year 2008
_chemical_formula_moiety 'C8 H9 N1 O2'
_chemical_formula_sum 'C8 H9 N O2'
_chemical_formula_weight 151.16
_chemical_name_common 3-Methylsalicylaldoxime
_chemical_name_systematic 3-Methylsalicylaldoxime
_space_group_IT_number 14
_symmetry_cell_setting monoclinic
_symmetry_space_group_name_Hall '-P 2ybc'
_symmetry_space_group_name_H-M 'P 1 21/c 1'
_atom_sites_solution_hydrogens geom
_atom_sites_solution_primary direct
_audit_creation_date 05-11-28
_audit_creation_method CRYSTALS_ver_12.82
_cell_angle_alpha 90
_cell_angle_beta 90.99(2)
_cell_angle_gamma 90
_cell_formula_units_Z 4
_cell_length_a 12.998(3)
_cell_length_b 3.6988(5)
_cell_length_c 13.9167(16)
_cell_measurement_reflns_used 590
_cell_measurement_temperature 298
_cell_measurement_theta_max 18
_cell_measurement_theta_min 4
_cell_volume 668.97(19)
_computing_cell_refinement 'SAINT (Siemens ,1995)'
_computing_data_collection 'SMART (Siemens, 1993)'
_computing_data_reduction 'SAINT (Siemens ,1995)'
_computing_molecular_graphics 'CAMERON (Watkin et al., 1996)'
_computing_publication_material 'CRYSTALS (Betteridge et al., 2003)'
_computing_structure_refinement 'CRYSTALS (Betteridge et al., 2003)'
_computing_structure_solution 'Model taken from ambient pressure structure'
_diffrn_ambient_pressure 1300000
_diffrn_ambient_temperature 298
_diffrn_measured_fraction_theta_full 0.464
_diffrn_measured_fraction_theta_max 0.427
_diffrn_measurement_device_type 'Bruker-Nonius ApexII CCD'
_diffrn_measurement_method \w
_diffrn_radiation_monochromator graphite
_diffrn_radiation_type Synchrotron
_diffrn_radiation_wavelength 0.45770
_diffrn_reflns_av_R_equivalents 0.233
_diffrn_reflns_limit_h_max 6
_diffrn_reflns_limit_h_min -6
_diffrn_reflns_limit_k_max 5
_diffrn_reflns_limit_k_min -5
_diffrn_reflns_limit_l_max 19
_diffrn_reflns_limit_l_min -19
_diffrn_reflns_number 6638
_diffrn_reflns_theta_full 15.865
_diffrn_reflns_theta_max 19.114
_diffrn_reflns_theta_min 3.671
_diffrn_standards_number 0
_exptl_absorpt_coefficient_mu 0.109
_exptl_absorpt_correction_T_max 0.98
_exptl_absorpt_correction_T_min 0.66
_exptl_absorpt_correction_type multi-scan
_exptl_absorpt_process_details 'SADABS version 2004/1'
_exptl_crystal_colour yellow
_exptl_crystal_density_diffrn 1.501
_exptl_crystal_description block
_exptl_crystal_F_000 320
_exptl_crystal_recrystallization_method 'Recrystallisation by evaporation of hexane solution'
_exptl_crystal_size_max 0.22
_exptl_crystal_size_mid 0.18
_exptl_crystal_size_min 0.14
_refine_diff_density_max 0.22
_refine_diff_density_min -0.23
_refine_ls_extinction_method None
_refine_ls_goodness_of_fit_ref 1.0159
_refine_ls_hydrogen_treatment mixed
_refine_ls_matrix_type full
_refine_ls_number_parameters 106
_refine_ls_number_reflns 876
_refine_ls_number_restraints 2
_refine_ls_R_factor_all 0.1210
_refine_ls_R_factor_gt 0.0763
_refine_ls_shift/su_max 0.000124
_refine_ls_structure_factor_coef Fsqd
_refine_ls_weighting_details
;
w=1/[\s^2^(F^2^) + ( 0.12P)^2^ + 0.00P]
where P=(max(Fo^2^,0) + 2Fc^2^)/3
;
_refine_ls_weighting_scheme calc
_refine_ls_wR_factor_all 0.2116
_refine_ls_wR_factor_gt 0.1777
_refine_ls_wR_factor_ref 0.2116
_reflns_limit_h_max 6
_reflns_limit_h_min -6
_reflns_limit_k_max 5
_reflns_limit_k_min 0
_reflns_limit_l_max 19
_reflns_limit_l_min 0
_reflns_number_gt 502
_reflns_number_total 878
_reflns_threshold_expression I>2.00u(I)
_oxford_diffrn_Wilson_B_factor 0.00
_oxford_diffrn_Wilson_scale 0.00
_oxford_refine_ls_scale 3.8(2)
_cod_data_source_file B712397C.txt
_cod_data_source_block Me13kbar
_cod_depositor_comments
;
The following automatic conversions were performed:
'_symmetry_cell_setting' value 'Monoclinic' changed to 'monoclinic'
according to '/home/saulius/struct/CIF-dictionaries/cif_core.dic'
dictionary named 'cif_core.dic' version 2.4.1 from 2010-06-29.

Automatic conversion script
Id: cif_fix_enum 1527 2010-12-29 10:47:43Z saulius 
;
_cod_original_cell_volume 669.0(2)
_cod_original_sg_symbol_H-M 'P 21/c'
_cod_original_formula_sum 'C8 H9 N1 O2'
_cod_database_code 7201646

loop_
_symmetry_equiv_pos_as_xyz
x,y,z
-x,-y,-z
-x,y+1/2,-z+1/2
x,-y+1/2,z+1/2

loop_
_atom_site_label
_atom_site_type_symbol
_atom_site_fract_x
_atom_site_fract_y
_atom_site_fract_z
_atom_site_U_iso_or_equiv
_atom_site_occupancy
_atom_site_adp_type
_atom_site_refinement_flags_posn
_atom_site_refinement_flags_adp
_atom_site_refinement_flags_occupancy
_atom_site_disorder_assembly
_atom_site_disorder_group
_atom_site_attached_hydrogens
O1 O 0.5676(6) 0.0569(9) 0.63626(17) 0.0500 1.0000 Uani D . . . . .
N2 N 0.4738(6) 0.2126(8) 0.60941(18) 0.0263 1.0000 Uani . . . . . .
C3 C 0.4055(7) 0.1744(9) 0.67248(19) 0.0471 1.0000 Uani . . . . . .
C4 C 0.3019(7) 0.3172(8) 0.65689(19) 0.0329 1.0000 Uani . . . . . .
C5 C 0.2696(8) 0.4789(9) 0.56934(18) 0.0474 1.0000 Uani . . . . . .
O5 O 0.3376(5) 0.5013(6) 0.49422(14) 0.0368 1.0000 Uani D . . . . .
C6 C 0.1722(8) 0.6102(10) 0.5553(2) 0.0320 1.0000 Uani . . . . . .
C61 C 0.1409(7) 0.7720(9) 0.45932(19) 0.0503 1.0000 Uani . . . . . .
C7 C 0.1032(7) 0.5865(9) 0.6310(2) 0.0394 1.0000 Uani . . . . . .
C8 C 0.1350(9) 0.4352(12) 0.7187(2) 0.0588 1.0000 Uani . . . . . .
C9 C 0.2309(8) 0.3040(11) 0.7310(2) 0.0475 1.0000 Uani . . . . . .
H1 H 0.621(6) 0.141(17) 0.609(5) 0.0754 1.0000 Uiso D . . . . .
H3 H 0.4221 0.0518 0.7293 0.0562 1.0000 Uiso R . . . . .
H5 H 0.392(5) 0.384(13) 0.514(3) 0.0547 1.0000 Uiso D . . . . .
H611 H 0.0751 0.8841 0.4621 0.0749 1.0000 Uiso R . . . . .
H612 H 0.1902 0.9514 0.4417 0.0746 1.0000 Uiso R . . . . .
H613 H 0.1382 0.5885 0.4116 0.0745 1.0000 Uiso R . . . . .
H7 H 0.0362 0.6728 0.6222 0.0482 1.0000 Uiso R . . . . .
H8 H 0.0891 0.4242 0.7686 0.0710 1.0000 Uiso R . . . . .
H9 H 0.2501 0.2001 0.7902 0.0565 1.0000 Uiso R . . . . .

loop_
_atom_site_aniso_label
_atom_site_aniso_U_11
_atom_site_aniso_U_22
_atom_site_aniso_U_33
_atom_site_aniso_U_23
_atom_site_aniso_U_13
_atom_site_aniso_U_12
O1 0.056(13) 0.0608(18) 0.0334(13) 0.0059(10) 0.0081(19) 0.012(3)
N2 0.006(13) 0.0438(17) 0.0293(13) 0.0026(10) 0.0016(18) 0.011(2)
C3 0.088(15) 0.0361(18) 0.0170(12) -0.0002(9) 0.0001(19) 0.002(3)
C4 0.047(14) 0.0300(16) 0.0213(13) -0.0020(9) 0.0001(19) 0.001(2)
C5 0.092(15) 0.0321(18) 0.0181(13) -0.0033(10) 0.007(2) 0.005(3)
O5 0.030(11) 0.0570(17) 0.0235(10) 0.0049(8) 0.0075(15) 0.007(2)
C6 0.038(14) 0.0332(17) 0.0253(14) -0.0045(10) 0.004(2) -0.001(3)
C61 0.084(15) 0.0414(18) 0.0258(14) -0.0008(10) -0.003(2) 0.011(3)
C7 0.040(15) 0.0464(19) 0.0321(15) -0.0054(11) 0.004(2) 0.005(3)
C8 0.103(19) 0.048(2) 0.0255(15) -0.0015(12) 0.010(2) -0.005(4)
C9 0.082(16) 0.038(2) 0.0232(14) -0.0011(11) 0.010(2) -0.005(3)

loop_
_atom_type_symbol
_atom_type_scat_dispersion_real
_atom_type_scat_dispersion_imag
_atom_type_scat_Cromer_Mann_a1
_atom_type_scat_Cromer_Mann_b1
_atom_type_scat_Cromer_Mann_a2
_atom_type_scat_Cromer_Mann_b2
_atom_type_scat_Cromer_Mann_a3
_atom_type_scat_Cromer_Mann_b3
_atom_type_scat_Cromer_Mann_a4
_atom_type_scat_Cromer_Mann_b4
_atom_type_scat_Cromer_Mann_c
_atom_type_scat_source
C 0.0000 0.0000 2.3100 20.8439 1.0200 10.2075 1.5886 0.5687 0.8650 51.6512 0.2156 'International Tables Vol C 4.2.6.8 and 6.1.1.4'
H 0.0000 0.0000 0.4930 10.5109 0.3229 26.1257 0.1402 3.1424 0.0408 57.7998 0.0030 'International Tables Vol C 4.2.6.8 and 6.1.1.4'
N 0.0010 0.0010 12.2126 0.0057 3.1322 9.8933 2.0125 28.9975 1.1663 0.5826 -11.5290 'International Tables Vol C 4.2.6.8 and 6.1.1.4'
O 0.0030 0.0020 3.0485 13.2771 2.2868 5.7011 1.5463 0.3239 0.8670 32.9089 0.2508 'International Tables Vol C 4.2.6.8 and 6.1.1.4'

loop_
_geom_angle_atom_site_label_1
_geom_angle_site_symmetry_1
_geom_angle_atom_site_label_2
_geom_angle_site_symmetry_2
_geom_angle_atom_site_label_3
_geom_angle_site_symmetry_3
_geom_angle
_geom_angle_publ_flag
N2 . O1 . H1 . 116(6) no
O1 . N2 . C3 . 112.8(4) yes
N2 . C3 . C4 . 120.8(4) yes
N2 . C3 . H3 . 119.2 no
C4 . C3 . H3 . 120.0 no
C3 . C4 . C5 . 122.7(6) yes
C3 . C4 . C9 . 119.9(4) yes
C5 . C4 . C9 . 117.4(7) yes
C4 . C5 . O5 . 119.5(7) yes
C4 . C5 . C6 . 122.2(6) yes
O5 . C5 . C6 . 118.3(4) yes
C5 . O5 . H5 . 105(4) no
C5 . C6 . C61 . 120.1(6) yes
C5 . C6 . C7 . 118.4(4) yes
C61 . C6 . C7 . 121.6(8) yes
C6 . C61 . H611 . 111.3 no
C6 . C61 . H612 . 109.2 no
H611 . C61 . H612 . 108.3 no
C6 . C61 . H613 . 109.9 no
H611 . C61 . H613 . 108.5 no
H612 . C61 . H613 . 109.4 no
C6 . C7 . C8 . 119.9(8) yes
C6 . C7 . H7 . 119.3 no
C8 . C7 . H7 . 120.8 no
C7 . C8 . C9 . 121.0(7) yes
C7 . C8 . H8 . 119.2 no
C9 . C8 . H8 . 119.9 no
C4 . C9 . C8 . 121.1(4) yes
C4 . C9 . H9 . 119.5 no
C8 . C9 . H9 . 119.4 no

loop_
_geom_bond_atom_site_label_1
_geom_bond_site_symmetry_1
_geom_bond_atom_site_label_2
_geom_bond_site_symmetry_2
_geom_bond_distance
_geom_bond_publ_flag
O1 . N2 . 1.393(11) yes
O1 . H1 . 0.86(5) no
N2 . C3 . 1.266(9) yes
C3 . C4 . 1.460(13) yes
C3 . H3 . 0.933 no
C4 . C5 . 1.415(6) yes
C4 . C9 . 1.396(9) yes
C5 . O5 . 1.383(7) yes
C5 . C6 . 1.367(13) yes
O5 . H5 . 0.87(5) no
C6 . C61 . 1.513(6) yes
C6 . C7 . 1.398(8) yes
C61 . H611 . 0.952 no
C61 . H612 . 0.958 no
C61 . H613 . 0.949 no
C7 . C8 . 1.398(7) yes
C7 . H7 . 0.933 no
C8 . C9 . 1.346(15) yes
C8 . H8 . 0.924 no
C9 . H9 . 0.939 no

loop_
_cod_related_entry_id
_cod_related_entry_database
_cod_related_entry_code
1 ChemSpider 13440483
